data_1533554
loop_
_publ_author_name
'Grytsiv, A.V.'
'Bauer, E.'
'Noel, H.'
'Berger, S.'
'Michor, H.'
'Rogl, P.'
'Paul, C.'
'Hilscher, G.'
'Daoud-Aladine, A.'
'Roisnel, T.'
'Keller, L.'

_publ_section_title
;
 Novel (Zn9)-cluster compounds RE2 Zn6 Ge3 (RE = La, Ce, Pr, Nd, Sm,Gd):
 crystal structure and physical properties
;
_journal_name_full 'Journal of Physics: Condensed Matter'
_journal_page_first 3053
_journal_page_last 3067
_journal_volume 15
_journal_year 2003
_chemical_formula_sum 'Ge3 Pr2 Zn6'
_chemical_name_systematic 'Pr2 Zn6 Ge3'
_space_group_IT_number 189
_symmetry_space_group_name_Hall 'P -6 -2'
_symmetry_space_group_name_H-M 'P -6 2 m'
_cell_angle_alpha 90
_cell_angle_beta 90
_cell_angle_gamma 120
_cell_formula_units_Z 1
_cell_length_a 7.6543
_cell_length_b 7.6543
_cell_length_c 4.0984
_cell_volume 207.949
_citation_journal_id_ASTM JCOMEL
_cod_data_source_file Grytsiv_JCOMEL_2003_743.cif
_cod_data_source_block Ge3Pr2Zn6
_cod_original_cell_volume 207.9486
_cod_database_code 1533554

loop_
_symmetry_equiv_pos_as_xyz
x,y,z
-x+y,-x,-z
-y,x-y,z
x,y,-z
-x+y,-x,z
-y,x-y,-z
y,x,z
x-y,-y,-z
-x,-x+y,z
y,x,-z
x-y,-y,z
-x,-x+y,-z

loop_
_atom_site_label
_atom_site_type_symbol
_atom_site_fract_x
_atom_site_fract_y
_atom_site_fract_z
_atom_site_occupancy
_atom_site_U_iso_or_equiv
Pr1 Pr 0.3333 0.6667 0 1 0.0
Ge1 Ge 0.381 0 0.5 1 0.0
Zn2 Zn 0.7096 0 0.5 1 0.0
Zn1 Zn 0.1888 0 0 1 0.0
